data_7226545
loop_
_publ_author_name
'Hoff, John J.'
'Zhu, Lei'
'Dong, Yutong'
'Albers, Thomas'
'Steel, Peter J.'
'Cui, Xianwei'
'Wen, Ying'
'Lebedyeva, Iryna'
'Miao, Shaobin'

_publ_section_title
;
 Diazapentacene derivatives: synthesis, properties, and structures
;
_journal_issue 90
_journal_name_full 'RSC Adv.'
_journal_page_first 86824
_journal_paper_doi 10.1039/C6RA15359C
_journal_volume 6
_journal_year 2016
_chemical_formula_moiety 'C50 H56 N2 Si2'
_chemical_formula_sum 'C50 H56 N2 Si2'
_chemical_formula_weight 741.14
_space_group_crystal_system triclinic
_space_group_IT_number 2
_space_group_name_Hall '-P 1'
_space_group_name_H-M_alt 'P -1'
_symmetry_space_group_name_Hall '-P 1'
_symmetry_space_group_name_H-M 'P -1'
_atom_sites_solution_hydrogens geom
_atom_sites_solution_primary direct
_audit_creation_date 2015-02-03
_audit_creation_method
;
Olex2 1.2
(compiled 2015.01.09 svn.r3130 for OlexSys, GUI svn.r4987)
;
_audit_update_record
;
2016-06-10 deposited with the CCDC.
2016-09-02 downloaded from the CCDC.
;
_cell_angle_alpha 83.552(6)
_cell_angle_beta 77.427(6)
_cell_angle_gamma 76.645(6)
_cell_formula_units_Z 2
_cell_length_a 8.7368(6)
_cell_length_b 14.7568(11)
_cell_length_c 17.2163(11)
_cell_measurement_reflns_used 4136
_cell_measurement_temperature 120.00(10)
_cell_measurement_theta_max 76.4420
_cell_measurement_theta_min 3.0700
_cell_volume 2103.3(3)
_computing_cell_refinement
;
CrysAlisPro, Agilent Technologies,
Version 1.171.37.31 (release 14-01-2014 CrysAlis171 .NET)
(compiled Jan 14 2014,18:38:05)
;
_computing_data_collection
;
CrysAlisPro, Agilent Technologies,
Version 1.171.37.31 (release 14-01-2014 CrysAlis171 .NET)
(compiled Jan 14 2014,18:38:05)
;
_computing_data_reduction
;
CrysAlisPro, Agilent Technologies,
Version 1.171.37.31 (release 14-01-2014 CrysAlis171 .NET)
(compiled Jan 14 2014,18:38:05)
;
_computing_molecular_graphics 'Olex2 (Dolomanov et al., 2009)'
_computing_publication_material 'Olex2 (Dolomanov et al., 2009)'
_computing_structure_refinement 'ShelXL (Sheldrick, 2008)'
_computing_structure_solution 'ShelXT (Sheldrick, 2015)'
_diffrn_ambient_environment N~2~
_diffrn_ambient_temperature 120.00(10)
_diffrn_detector 'CCD plate'
_diffrn_detector_area_resol_mean 10.6501
_diffrn_detector_type Atlas
_diffrn_measured_fraction_theta_full 0.951
_diffrn_measured_fraction_theta_max 0.955
_diffrn_measurement_details
;
  1 omega  -56.00   26.00   1.0000   15.0000
omega____ theta____ kappa____ phi______ frames
    -      -38.5000   57.0000   90.0000 82

  2 omega  -45.00   33.00   1.0000   15.0000
omega____ theta____ kappa____ phi______ frames
    -      -38.5000   37.0000  -90.0000 78

  3 omega -124.00  -10.00   1.0000   15.0000
omega____ theta____ kappa____ phi______ frames
    -      -38.5000    0.0000  -90.0000 114

  4 omega   29.00   86.00   1.0000   15.0000
omega____ theta____ kappa____ phi______ frames
    -       42.3755 -125.0000    0.0000 57

  5 omega   34.00   88.00   1.0000   15.0000
omega____ theta____ kappa____ phi______ frames
    -       42.3755 -125.0000 -180.0000 54

  6 omega  135.00  178.00   1.0000   15.0000
omega____ theta____ kappa____ phi______ frames
    -      111.0000   36.0000  -87.8946 43

  7 omega   91.00  118.00   1.0000   15.0000
omega____ theta____ kappa____ phi______ frames
    -      111.0000   36.0000  -87.8946 27

  8 omega   43.00   89.00   1.0000   15.0000
omega____ theta____ kappa____ phi______ frames
    -      111.0000  -61.0000 -120.0000 46

  9 omega   44.00   89.00   1.0000   15.0000
omega____ theta____ kappa____ phi______ frames
    -      111.0000  -30.0000 -120.0000 45

 10 omega   63.00   97.00   1.0000   15.0000
omega____ theta____ kappa____ phi______ frames
    -      111.0000  -45.0000    0.0000 34

 11 omega  114.00  176.00   1.0000   15.0000
omega____ theta____ kappa____ phi______ frames
    -      111.0000   45.0000 -150.0000 62

 12 omega   31.00   92.00   1.0000   15.0000
omega____ theta____ kappa____ phi______ frames
    -      111.0000  -94.0000  150.0000 61

 13 omega   72.00  121.00   1.0000   15.0000
omega____ theta____ kappa____ phi______ frames
    -      111.0000 -125.0000   90.0000 49

 14 omega   72.00  109.00   1.0000   15.0000
omega____ theta____ kappa____ phi______ frames
    -      111.0000  -94.0000 -120.0000 37

 15 omega   38.00   86.00   1.0000   15.0000
omega____ theta____ kappa____ phi______ frames
    -      111.0000  -30.0000  -30.0000 48

 16 omega   67.00  117.00   1.0000   15.0000
omega____ theta____ kappa____ phi______ frames
    -      111.0000 -125.0000    0.0000 50

 17 omega   42.00   98.00   1.0000   15.0000
omega____ theta____ kappa____ phi______ frames
    -      111.0000  -45.0000  -60.0000 56

 18 omega   94.00  137.00   1.0000   15.0000
omega____ theta____ kappa____ phi______ frames
    -      111.0000  125.0000  120.0000 43

 19 omega   67.00  134.00   1.0000   15.0000
omega____ theta____ kappa____ phi______ frames
    -      111.0000  -61.0000  120.0000 67

 20 omega   88.00  136.00   1.0000   15.0000
omega____ theta____ kappa____ phi______ frames
    -      111.0000   15.0000    0.0000 48

 21 omega  142.00  173.00   1.0000   15.0000
omega____ theta____ kappa____ phi______ frames
    -      111.0000   15.0000    0.0000 31

 22 omega   42.00   69.00   1.0000   15.0000
omega____ theta____ kappa____ phi______ frames
    -      111.0000 -125.0000 -120.0000 27

 23 omega   86.00  121.00   1.0000   15.0000
omega____ theta____ kappa____ phi______ frames
    -      111.0000 -125.0000 -120.0000 35

 24 omega   61.00  132.00   1.0000   15.0000
omega____ theta____ kappa____ phi______ frames
    -      111.0000  -77.0000  -30.0000 71

 25 omega  129.00  169.00   1.0000   15.0000
omega____ theta____ kappa____ phi______ frames
    -      111.0000   74.0000   48.5427 40

 26 omega   80.00  106.00   1.0000   15.0000
omega____ theta____ kappa____ phi______ frames
    -      111.0000  -94.0000  -30.0000 26

 27 omega   91.00  127.00   1.0000   15.0000
omega____ theta____ kappa____ phi______ frames
    -      111.0000   30.0000  120.0000 36

 28 omega   37.00   64.00   1.0000   15.0000
omega____ theta____ kappa____ phi______ frames
    -      111.0000  -94.0000 -120.0000 27

 29 omega   41.00   91.00   1.0000   15.0000
omega____ theta____ kappa____ phi______ frames
    -      111.0000  -30.0000   90.0000 50

 30 omega   43.00   70.00   1.0000   15.0000
omega____ theta____ kappa____ phi______ frames
    -      111.0000 -122.0000  179.0000 27

 31 omega   56.00  119.00   1.0000   15.0000
omega____ theta____ kappa____ phi______ frames
    -      111.0000 -125.0000  150.0000 63

 32 omega   12.00  114.00   1.0000   15.0000
omega____ theta____ kappa____ phi______ frames
    -       42.3755   77.0000  150.0000 102
;
_diffrn_measurement_device 'four-circle diffractometer'
_diffrn_measurement_device_type 'SuperNova, Dual, Cu at zero, Atlas'
_diffrn_measurement_method '\w scans'
_diffrn_orient_matrix_UB_11 -0.1431621000
_diffrn_orient_matrix_UB_12 0.0252296000
_diffrn_orient_matrix_UB_13 0.0696573000
_diffrn_orient_matrix_UB_21 0.1015680000
_diffrn_orient_matrix_UB_22 -0.0564629000
_diffrn_orient_matrix_UB_23 0.0589764000
_diffrn_orient_matrix_UB_31 0.0581200000
_diffrn_orient_matrix_UB_32 0.0879640000
_diffrn_orient_matrix_UB_33 0.0105432000
_diffrn_radiation_monochromator mirror
_diffrn_radiation_probe x-ray
_diffrn_radiation_type CuK\a
_diffrn_radiation_wavelength 1.54184
_diffrn_reflns_av_R_equivalents 0.0752
_diffrn_reflns_av_unetI/netI 0.0919
_diffrn_reflns_Laue_measured_fraction_full 0.951
_diffrn_reflns_Laue_measured_fraction_max 0.955
_diffrn_reflns_limit_h_max 10
_diffrn_reflns_limit_h_min -9
_diffrn_reflns_limit_k_max 17
_diffrn_reflns_limit_k_min -13
_diffrn_reflns_limit_l_max 20
_diffrn_reflns_limit_l_min -18
_diffrn_reflns_number 15783
_diffrn_reflns_point_group_measured_fraction_full 0.951
_diffrn_reflns_point_group_measured_fraction_max 0.955
_diffrn_reflns_theta_full 67.684
_diffrn_reflns_theta_max 67.479
_diffrn_reflns_theta_min 3.084
_diffrn_source 'sealed X-ray tube'
_diffrn_source_type 'SuperNova (Cu) X-ray Source'
_exptl_absorpt_coefficient_mu 1.029
_exptl_absorpt_correction_T_max 0.970
_exptl_absorpt_correction_T_min 0.661
_exptl_absorpt_correction_type gaussian
_exptl_absorpt_process_details
;
CrysAlisPro, Agilent Technologies,
Version 1.171.37.31 (release 14-01-2014 CrysAlis171 .NET)
(compiled Jan 14 2014,18:38:05)
Numerical absorption correction based on gaussian integration over
            a multifaceted crystal model
Empirical absorption correction using spherical harmonics,
 implemented in SCALE3 ABSPACK scaling algorithm.
;
_exptl_crystal_colour black
_exptl_crystal_colour_primary black
_exptl_crystal_density_diffrn 1.170
_exptl_crystal_description needle
_exptl_crystal_F_000 796
_exptl_crystal_size_max 0.941
_exptl_crystal_size_mid 0.0728
_exptl_crystal_size_min 0.0325
_refine_diff_density_max 2.049
_refine_diff_density_min -0.352
_refine_diff_density_rms 0.100
_refine_ls_extinction_method none
_refine_ls_goodness_of_fit_ref 1.021
_refine_ls_hydrogen_treatment constr
_refine_ls_matrix_type full
_refine_ls_number_parameters 499
_refine_ls_number_reflns 7255
_refine_ls_number_restraints 0
_refine_ls_restrained_S_all 1.021
_refine_ls_R_factor_all 0.1313
_refine_ls_R_factor_gt 0.0967
_refine_ls_shift/su_max 0.000
_refine_ls_shift/su_mean 0.000
_refine_ls_structure_factor_coef Fsqd
_refine_ls_weighting_details 'w=1/[\s^2^(Fo^2^)+(0.1873P)^2^] where P=(Fo^2^+2Fc^2^)/3'
_refine_ls_weighting_scheme calc
_refine_ls_wR_factor_gt 0.2510
_refine_ls_wR_factor_ref 0.3022
_reflns_Friedel_coverage 0.000
_reflns_number_gt 4701
_reflns_number_total 7255
_reflns_threshold_expression 'I > 2\s(I)'
_cod_data_source_file c6ra15359c2.cif
_cod_data_source_block jrc20a
_cod_database_code 7226545
_shelxl_version_number 2014/6
_chemical_oxdiff_formula C50H56N2Si2
_shelx_space_group_comment
;
The symmetry employed for this shelxl refinement is uniquely defined
by the following loop, which should always be used as a source of
symmetry information in preference to the above space-group names.
They are only intended as comments.
;
_reflns_odcompleteness_completeness 95.61
_reflns_odcompleteness_iscentric 1
_reflns_odcompleteness_theta 66.97
_olex2_refinement_description
;
1. Fixed Uiso
 At 1.2 times of:
  All C(H) groups
 At 1.5 times of:
  All C(H,H,H) groups
2.a Ternary CH refined with riding coordinates:
 C31(H31), C34(H34), C37(H37), C42(H42), C45(H45), C48(H48)
2.b Aromatic/amide H refined with riding coordinates:
 C4(H4), C6(H6), C7(H7), C8(H8), C9(H9), C11(H11), C17(H17), C18(H18),
 C19(H19), C20(H20), C23(H23), C24(H24), C25(H25), C26(H26)
2.c Idealised Me refined as rotating group:
 C32(H32A,H32B,H32C), C33(H33A,H33B,H33C), C35(H35A,H35B,H35C), C36(H36A,H36B,
 H36C), C38(H38A,H38B,H38C), C39(H39A,H39B,H39C), C43(H43A,H43B,H43C), C44(H44A,
 H44B,H44C), C46(H46A,H46B,H46C), C47(H47A,H47B,H47C), C49(H49A,H49B,H49C),
 C50(H50A,H50B,H50C)
;
_olex2_submission_special_instructions 'No special instructions were received'

loop_
_space_group_symop_operation_xyz
'x, y, z'
'-x, -y, -z'

loop_
_atom_site_label
_atom_site_type_symbol
_atom_site_fract_x
_atom_site_fract_y
_atom_site_fract_z
_atom_site_U_iso_or_equiv
_atom_site_adp_type
_atom_site_occupancy
_atom_site_site_symmetry_order
_atom_site_calc_flag
_atom_site_refinement_flags_posn
Si1 Si 0.61818(13) 0.18195(8) 0.12940(6) 0.0338(3) Uani 1 1 d .
Si2 Si 0.37703(13) 0.38141(8) 0.78911(6) 0.0340(3) Uani 1 1 d .
N1 N 0.7469(4) 0.1600(2) 0.39572(19) 0.0319(8) Uani 1 1 d .
N2 N 0.6917(4) 0.2184(2) 0.55218(19) 0.0311(7) Uani 1 1 d .
C1 C 0.5988(4) 0.2076(3) 0.4310(2) 0.0298(8) Uani 1 1 d .
C2 C 0.4740(5) 0.2293(3) 0.3879(2) 0.0316(9) Uani 1 1 d .
C3 C 0.3185(5) 0.2789(3) 0.4241(2) 0.0308(9) Uani 1 1 d .
C4 C 0.1884(5) 0.2988(3) 0.3842(2) 0.0336(9) Uani 1 1 d .
H4 H 0.2049 0.2807 0.3325 0.040 Uiso 1 1 calc R
C5 C 0.0354(5) 0.3449(3) 0.4206(2) 0.0329(9) Uani 1 1 d .
C6 C -0.0971(5) 0.3644(3) 0.3814(3) 0.0401(10) Uani 1 1 d .
H6 H -0.0822 0.3471 0.3295 0.048 Uiso 1 1 calc R
C7 C -0.2472(5) 0.4083(3) 0.4192(3) 0.0431(11) Uani 1 1 d .
H7 H -0.3332 0.4196 0.3931 0.052 Uiso 1 1 calc R
C8 C -0.2708(5) 0.4360(3) 0.4967(3) 0.0448(11) Uani 1 1 d .
H8 H -0.3728 0.4663 0.5211 0.054 Uiso 1 1 calc R
C9 C -0.1479(5) 0.4199(3) 0.5381(3) 0.0375(10) Uani 1 1 d .
H9 H -0.1666 0.4384 0.5898 0.045 Uiso 1 1 calc R
C10 C 0.0109(5) 0.3737(3) 0.4996(2) 0.0341(9) Uani 1 1 d .
C11 C 0.1372(5) 0.3557(3) 0.5390(2) 0.0318(9) Uani 1 1 d .
H11 H 0.1197 0.3754 0.5902 0.038 Uiso 1 1 calc R
C12 C 0.2919(5) 0.3084(3) 0.5041(2) 0.0305(9) Uani 1 1 d .
C13 C 0.4206(5) 0.2893(3) 0.5456(2) 0.0298(8) Uani 1 1 d .
C14 C 0.5715(5) 0.2380(3) 0.5097(2) 0.0299(9) Uani 1 1 d .
C15 C 0.8349(5) 0.1735(3) 0.5167(2) 0.0317(9) Uani 1 1 d .
C16 C 0.9654(5) 0.1535(3) 0.5606(3) 0.0350(9) Uani 1 1 d .
C17 C 0.9379(5) 0.1833(3) 0.6373(3) 0.0395(10) Uani 1 1 d .
H17 H 0.8362 0.2158 0.6599 0.047 Uiso 1 1 calc R
C18 C 1.0590(6) 0.1655(4) 0.6803(3) 0.0490(12) Uani 1 1 d .
H18 H 1.0401 0.1869 0.7310 0.059 Uiso 1 1 calc R
C19 C 1.2106(6) 0.1146(4) 0.6465(3) 0.0534(13) Uani 1 1 d .
H19 H 1.2923 0.1009 0.6755 0.064 Uiso 1 1 calc R
C20 C 1.2395(5) 0.0848(4) 0.5708(3) 0.0489(12) Uani 1 1 d .
H20 H 1.3410 0.0513 0.5492 0.059 Uiso 1 1 calc R
C21 C 1.1189(5) 0.1040(3) 0.5253(3) 0.0404(10) Uani 1 1 d .
C22 C 1.1466(5) 0.0741(3) 0.4438(3) 0.0373(10) Uani 1 1 d .
C23 C 1.2984(5) 0.0244(3) 0.4053(3) 0.0464(11) Uani 1 1 d .
H23 H 1.3833 0.0101 0.4323 0.056 Uiso 1 1 calc R
C24 C 1.3230(5) -0.0031(4) 0.3288(3) 0.0525(13) Uani 1 1 d .
H24 H 1.4238 -0.0354 0.3049 0.063 Uiso 1 1 calc R
C25 C 1.1989(5) 0.0169(3) 0.2876(3) 0.0469(11) Uani 1 1 d .
H25 H 1.2158 -0.0018 0.2360 0.056 Uiso 1 1 calc R
C26 C 1.0505(5) 0.0646(3) 0.3234(3) 0.0422(10) Uani 1 1 d .
H26 H 0.9671 0.0782 0.2955 0.051 Uiso 1 1 calc R
C27 C 1.0220(5) 0.0933(3) 0.4006(3) 0.0360(9) Uani 1 1 d .
C28 C 0.8619(5) 0.1432(3) 0.4371(2) 0.0330(9) Uani 1 1 d .
C29 C 0.5077(4) 0.2062(3) 0.3068(2) 0.0338(9) Uani 1 1 d .
C30 C 0.5395(4) 0.1912(3) 0.2367(2) 0.0345(9) Uani 1 1 d .
C31 C 0.7609(5) 0.2650(3) 0.1035(3) 0.0441(11) Uani 1 1 d .
H31 H 0.6929 0.3279 0.1071 0.053 Uiso 1 1 calc R
C32 C 0.8721(6) 0.2575(4) 0.1625(3) 0.0536(13) Uani 1 1 d .
H32A H 0.8094 0.2631 0.2156 0.080 Uiso 1 1 calc GR
H32B H 0.9307 0.3066 0.1495 0.080 Uiso 1 1 calc GR
H32C H 0.9461 0.1982 0.1594 0.080 Uiso 1 1 calc GR
C33 C 0.8553(7) 0.2609(4) 0.0180(3) 0.0575(13) Uani 1 1 d .
H33A H 0.9264 0.2008 0.0112 0.086 Uiso 1 1 calc GR
H33B H 0.9168 0.3086 0.0068 0.086 Uiso 1 1 calc GR
H33C H 0.7824 0.2705 -0.0180 0.086 Uiso 1 1 calc GR
C34 C 0.7156(5) 0.0550(3) 0.1118(3) 0.0392(10) Uani 1 1 d .
H34 H 0.6349 0.0189 0.1374 0.047 Uiso 1 1 calc R
C35 C 0.8598(6) 0.0179(4) 0.1510(3) 0.0479(11) Uani 1 1 d .
H35A H 0.9440 0.0499 0.1268 0.072 Uiso 1 1 calc GR
H35B H 0.8970 -0.0478 0.1441 0.072 Uiso 1 1 calc GR
H35C H 0.8294 0.0280 0.2069 0.072 Uiso 1 1 calc GR
C36 C 0.7554(6) 0.0359(4) 0.0233(3) 0.0493(12) Uani 1 1 d .
H36A H 0.6616 0.0593 0.0006 0.074 Uiso 1 1 calc GR
H36B H 0.7900 -0.0301 0.0178 0.074 Uiso 1 1 calc GR
H36C H 0.8396 0.0665 -0.0040 0.074 Uiso 1 1 calc GR
C37 C 0.4468(5) 0.2209(3) 0.0748(3) 0.0438(11) Uani 1 1 d .
H37 H 0.4932 0.2199 0.0176 0.053 Uiso 1 1 calc R
C38 C 0.3334(6) 0.1537(4) 0.0932(4) 0.0640(15) Uani 1 1 d .
H38A H 0.3915 0.0927 0.0779 0.096 Uiso 1 1 calc GR
H38B H 0.2485 0.1750 0.0640 0.096 Uiso 1 1 calc GR
H38C H 0.2888 0.1510 0.1493 0.096 Uiso 1 1 calc GR
C39 C 0.3538(6) 0.3204(4) 0.0905(3) 0.0545(13) Uani 1 1 d .
H39A H 0.3076 0.3242 0.1463 0.082 Uiso 1 1 calc GR
H39B H 0.2700 0.3369 0.0603 0.082 Uiso 1 1 calc GR
H39C H 0.4254 0.3626 0.0748 0.082 Uiso 1 1 calc GR
C40 C 0.4028(4) 0.3208(3) 0.6228(2) 0.0334(9) Uani 1 1 d .
C41 C 0.3897(5) 0.3489(3) 0.6876(2) 0.0359(9) Uani 1 1 d .
C42 C 0.1839(5) 0.4706(4) 0.8166(2) 0.0418(10) Uani 1 1 d .
H42 H 0.2068 0.5311 0.7937 0.050 Uiso 1 1 calc R
C43 C 0.0469(6) 0.4566(4) 0.7812(3) 0.0555(13) Uani 1 1 d .
H43A H 0.0850 0.4453 0.7258 0.083 Uiso 1 1 calc GR
H43B H -0.0376 0.5115 0.7866 0.083 Uiso 1 1 calc GR
H43C H 0.0068 0.4040 0.8089 0.083 Uiso 1 1 calc GR
C44 C 0.1302(6) 0.4796(4) 0.9068(3) 0.0510(12) Uani 1 1 d .
H44A H 0.1073 0.4216 0.9322 0.077 Uiso 1 1 calc GR
H44B H 0.0355 0.5282 0.9173 0.077 Uiso 1 1 calc GR
H44C H 0.2143 0.4947 0.9274 0.077 Uiso 1 1 calc GR
C45 C 0.3852(6) 0.2700(3) 0.8558(3) 0.0425(10) Uani 1 1 d .
H45 H 0.3729 0.2865 0.9107 0.051 Uiso 1 1 calc R
C46 C 0.2484(7) 0.2212(4) 0.8529(3) 0.0580(14) Uani 1 1 d .
H46A H 0.1471 0.2643 0.8652 0.087 Uiso 1 1 calc GR
H46B H 0.2505 0.1686 0.8913 0.087 Uiso 1 1 calc GR
H46C H 0.2624 0.2002 0.8005 0.087 Uiso 1 1 calc GR
C47 C 0.5465(7) 0.2023(4) 0.8342(3) 0.0555(13) Uani 1 1 d .
H47A H 0.5598 0.1836 0.7811 0.083 Uiso 1 1 calc GR
H47B H 0.5498 0.1484 0.8710 0.083 Uiso 1 1 calc GR
H47C H 0.6315 0.2325 0.8367 0.083 Uiso 1 1 calc GR
C48 C 0.5604(5) 0.4295(3) 0.7882(3) 0.0431(11) Uani 1 1 d .
H48 H 0.6541 0.3830 0.7649 0.052 Uiso 1 1 calc R
C49 C 0.5643(6) 0.5197(4) 0.7360(3) 0.0554(13) Uani 1 1 d .
H49A H 0.5681 0.5082 0.6817 0.083 Uiso 1 1 calc GR
H49B H 0.6577 0.5419 0.7389 0.083 Uiso 1 1 calc GR
H49C H 0.4697 0.5658 0.7543 0.083 Uiso 1 1 calc GR
C50 C 0.5791(6) 0.4411(4) 0.8737(3) 0.0549(13) Uani 1 1 d .
H50A H 0.4934 0.4895 0.8973 0.082 Uiso 1 1 calc GR
H50B H 0.6801 0.4575 0.8716 0.082 Uiso 1 1 calc GR
H50C H 0.5754 0.3834 0.9053 0.082 Uiso 1 1 calc GR

loop_
_atom_site_aniso_label
_atom_site_aniso_U_11
_atom_site_aniso_U_22
_atom_site_aniso_U_33
_atom_site_aniso_U_23
_atom_site_aniso_U_13
_atom_site_aniso_U_12
Si1 0.0308(5) 0.0449(7) 0.0235(6) -0.0075(5) 0.0001(4) -0.0062(5)
Si2 0.0324(6) 0.0453(7) 0.0224(6) -0.0099(5) -0.0020(4) -0.0041(5)
N1 0.0268(16) 0.039(2) 0.0279(18) -0.0062(14) -0.0032(13) -0.0035(14)
N2 0.0280(16) 0.0385(19) 0.0272(17) 0.0007(14) -0.0073(13) -0.0077(14)
C1 0.0249(17) 0.034(2) 0.027(2) -0.0058(16) 0.0003(15) -0.0041(16)
C2 0.0310(19) 0.040(2) 0.0234(19) -0.0034(17) -0.0015(15) -0.0099(18)
C3 0.0319(19) 0.035(2) 0.026(2) -0.0003(17) -0.0044(16) -0.0090(17)
C4 0.037(2) 0.041(2) 0.025(2) 0.0001(17) -0.0063(16) -0.0148(19)
C5 0.0299(19) 0.041(2) 0.027(2) 0.0025(17) -0.0046(16) -0.0091(17)
C6 0.034(2) 0.044(3) 0.042(2) 0.003(2) -0.0074(18) -0.0102(19)
C7 0.032(2) 0.051(3) 0.044(3) 0.007(2) -0.0114(19) -0.006(2)
C8 0.027(2) 0.048(3) 0.056(3) -0.005(2) -0.0059(19) -0.0031(19)
C9 0.0286(19) 0.036(2) 0.042(2) -0.0063(19) 0.0031(17) -0.0034(17)
C10 0.0279(19) 0.038(2) 0.034(2) -0.0027(18) -0.0007(16) -0.0076(17)
C11 0.0302(19) 0.035(2) 0.027(2) -0.0036(17) -0.0008(15) -0.0049(17)
C12 0.0299(19) 0.033(2) 0.028(2) -0.0037(16) -0.0048(15) -0.0054(17)
C13 0.0296(19) 0.035(2) 0.0250(19) -0.0043(16) -0.0051(15) -0.0057(16)
C14 0.0310(19) 0.034(2) 0.027(2) -0.0022(16) -0.0057(15) -0.0108(17)
C15 0.0301(19) 0.031(2) 0.033(2) 0.0022(17) -0.0049(16) -0.0069(17)
C16 0.033(2) 0.038(2) 0.036(2) 0.0030(18) -0.0101(17) -0.0104(18)
C17 0.040(2) 0.045(3) 0.035(2) 0.0003(19) -0.0101(18) -0.012(2)
C18 0.048(3) 0.062(3) 0.043(3) 0.007(2) -0.022(2) -0.016(2)
C19 0.052(3) 0.060(3) 0.057(3) 0.010(3) -0.031(2) -0.018(3)
C20 0.031(2) 0.053(3) 0.063(3) 0.000(2) -0.015(2) -0.007(2)
C21 0.035(2) 0.041(3) 0.049(3) 0.003(2) -0.0137(19) -0.0124(19)
C22 0.0295(19) 0.034(2) 0.048(3) -0.0027(19) -0.0048(18) -0.0090(18)
C23 0.027(2) 0.044(3) 0.067(3) -0.005(2) -0.013(2) -0.0015(19)
C24 0.030(2) 0.052(3) 0.068(3) -0.010(3) 0.003(2) -0.003(2)
C25 0.038(2) 0.051(3) 0.045(3) -0.013(2) 0.007(2) -0.006(2)
C26 0.030(2) 0.050(3) 0.044(3) -0.007(2) -0.0015(18) -0.0065(19)
C27 0.031(2) 0.033(2) 0.044(2) -0.0065(19) -0.0082(18) -0.0047(17)
C28 0.0288(19) 0.037(2) 0.034(2) -0.0020(18) -0.0047(16) -0.0094(17)
C29 0.0268(18) 0.047(2) 0.027(2) -0.0083(18) -0.0014(16) -0.0071(18)
C30 0.0264(18) 0.047(3) 0.027(2) -0.0071(18) 0.0019(15) -0.0054(17)
C31 0.039(2) 0.046(3) 0.043(3) -0.005(2) 0.0022(19) -0.009(2)
C32 0.044(3) 0.063(3) 0.055(3) -0.012(3) -0.006(2) -0.015(2)
C33 0.059(3) 0.059(3) 0.049(3) -0.004(3) 0.007(2) -0.018(3)
C34 0.041(2) 0.045(3) 0.030(2) -0.0070(19) -0.0039(17) -0.007(2)
C35 0.052(3) 0.052(3) 0.041(3) -0.009(2) -0.012(2) -0.007(2)
C36 0.058(3) 0.051(3) 0.036(2) -0.012(2) -0.007(2) -0.004(2)
C37 0.041(2) 0.055(3) 0.032(2) -0.016(2) -0.0018(18) -0.002(2)
C38 0.045(3) 0.077(4) 0.078(4) -0.021(3) -0.022(3) -0.011(3)
C39 0.047(3) 0.065(3) 0.046(3) -0.005(2) -0.013(2) 0.002(2)
C40 0.0261(18) 0.042(2) 0.031(2) -0.0019(18) -0.0043(16) -0.0064(17)
C41 0.0305(19) 0.046(3) 0.030(2) -0.0077(19) -0.0054(16) -0.0031(18)
C42 0.039(2) 0.054(3) 0.027(2) -0.0081(19) 0.0033(17) -0.007(2)
C43 0.037(2) 0.073(4) 0.048(3) -0.010(3) 0.002(2) -0.001(2)
C44 0.049(3) 0.062(3) 0.031(2) -0.012(2) 0.006(2) 0.000(2)
C45 0.050(2) 0.046(3) 0.030(2) -0.0072(19) -0.0108(19) -0.004(2)
C46 0.076(4) 0.054(3) 0.044(3) -0.003(2) -0.006(3) -0.019(3)
C47 0.068(3) 0.051(3) 0.045(3) -0.004(2) -0.016(3) -0.003(3)
C48 0.033(2) 0.057(3) 0.039(2) -0.013(2) -0.0044(18) -0.007(2)
C49 0.048(3) 0.070(4) 0.052(3) -0.009(3) -0.006(2) -0.021(3)
C50 0.052(3) 0.071(4) 0.048(3) -0.014(3) -0.012(2) -0.020(3)

loop_
_atom_type_symbol
_atom_type_description
_atom_type_scat_dispersion_real
_atom_type_scat_dispersion_imag
_atom_type_scat_source
C C 0.0181 0.0091 'International Tables Vol C Tables 4.2.6.8 and 6.1.1.4'
H H 0.0000 0.0000 'International Tables Vol C Tables 4.2.6.8 and 6.1.1.4'
N N 0.0311 0.0180 'International Tables Vol C Tables 4.2.6.8 and 6.1.1.4'
Si Si 0.2541 0.3302 'International Tables Vol C Tables 4.2.6.8 and 6.1.1.4'

loop_
_exptl_crystal_face_index_h
_exptl_crystal_face_index_k
_exptl_crystal_face_index_l
_exptl_crystal_face_perp_dist
_exptl_oxdiff_crystal_face_indexfrac_h
_exptl_oxdiff_crystal_face_indexfrac_k
_exptl_oxdiff_crystal_face_indexfrac_l
_exptl_oxdiff_crystal_face_x
_exptl_oxdiff_crystal_face_y
_exptl_oxdiff_crystal_face_z
0 5 -4 0.0269 -0.0024 5.0055 -3.9919 -0.1514 -0.5183 0.3981
0 -5 4 0.0269 0.0024 -5.0055 3.9919 0.1514 0.5183 -0.3981
2 3 5 0.2636 2.0029 2.9926 4.9996 0.1370 0.3293 0.4324
-2 -3 -5 0.2856 -2.0029 -2.9926 -4.9996 -0.1370 -0.3293 -0.4324
0 1 5 0.0103 0.0032 0.9939 5.0030 0.3731 0.2393 0.1404
0 -1 -5 0.0223 -0.0032 -0.9939 -5.0030 -0.3731 -0.2393 -0.1404

loop_
_geom_angle_atom_site_label_1
_geom_angle_atom_site_label_2
_geom_angle_atom_site_label_3
_geom_angle
C30 Si1 C31 104.19(19)
C30 Si1 C34 108.1(2)
C30 Si1 C37 108.99(19)
C31 Si1 C34 114.8(2)
C37 Si1 C31 110.8(2)
C37 Si1 C34 109.66(19)
C41 Si2 C42 107.7(2)
C41 Si2 C45 106.7(2)
C41 Si2 C48 107.45(19)
C42 Si2 C45 113.2(2)
C42 Si2 C48 112.3(2)
C45 Si2 C48 109.1(2)
C28 N1 C1 117.6(3)
C15 N2 C14 117.6(3)
N1 C1 C2 119.3(3)
N1 C1 C14 120.7(3)
C2 C1 C14 120.0(4)
C1 C2 C3 119.9(4)
C1 C2 C29 119.1(4)
C29 C2 C3 120.9(4)
C2 C3 C12 119.6(3)
C4 C3 C2 121.7(4)
C4 C3 C12 118.7(4)
C3 C4 H4 119.2
C5 C4 C3 121.6(4)
C5 C4 H4 119.2
C4 C5 C6 122.1(4)
C4 C5 C10 119.1(4)
C6 C5 C10 118.7(4)
C5 C6 H6 119.6
C7 C6 C5 120.9(4)
C7 C6 H6 119.6
C6 C7 H7 119.9
C6 C7 C8 120.2(4)
C8 C7 H7 119.9
C7 C8 H8 119.0
C9 C8 C7 122.1(4)
C9 C8 H8 119.0
C8 C9 H9 120.6
C8 C9 C10 118.7(4)
C10 C9 H9 120.6
C5 C10 C9 119.4(4)
C11 C10 C5 119.9(4)
C11 C10 C9 120.7(4)
C10 C11 H11 118.9
C10 C11 C12 122.1(4)
C12 C11 H11 118.9
C11 C12 C3 118.5(3)
C11 C12 C13 121.6(4)
C13 C12 C3 119.8(4)
C12 C13 C40 122.0(4)
C14 C13 C12 119.5(3)
C14 C13 C40 118.5(3)
N2 C14 C1 120.8(4)
N2 C14 C13 118.1(3)
C13 C14 C1 121.1(3)
N2 C15 C16 118.4(4)
N2 C15 C28 121.2(4)
C28 C15 C16 120.3(4)
C17 C16 C15 119.8(4)
C17 C16 C21 120.2(4)
C21 C16 C15 120.0(4)
C16 C17 H17 119.4
C18 C17 C16 121.1(5)
C18 C17 H17 119.4
C17 C18 H18 120.5
C17 C18 C19 119.0(5)
C19 C18 H18 120.5
C18 C19 H19 119.8
C20 C19 C18 120.5(4)
C20 C19 H19 119.8
C19 C20 H20 119.3
C19 C20 C21 121.4(5)
C21 C20 H20 119.3
C16 C21 C22 119.6(4)
C20 C21 C16 117.7(4)
C20 C21 C22 122.7(4)
C23 C22 C21 122.0(4)
C27 C22 C21 121.1(4)
C27 C22 C23 116.9(4)
C22 C23 H23 119.3
C24 C23 C22 121.5(4)
C24 C23 H23 119.3
C23 C24 H24 119.8
C23 C24 C25 120.5(4)
C25 C24 H24 119.8
C24 C25 H25 120.3
C26 C25 C24 119.4(5)
C26 C25 H25 120.3
C25 C26 H26 119.3
C25 C26 C27 121.5(4)
C27 C26 H26 119.3
C22 C27 C28 119.8(4)
C26 C27 C22 120.3(4)
C26 C27 C28 119.9(4)
N1 C28 C15 122.0(4)
N1 C28 C27 118.8(4)
C15 C28 C27 119.2(4)
C30 C29 C2 176.3(5)
C29 C30 Si1 168.6(4)
Si1 C31 H31 105.8
C32 C31 Si1 114.2(3)
C32 C31 H31 105.8
C33 C31 Si1 113.4(3)
C33 C31 H31 105.8
C33 C31 C32 111.1(4)
C31 C32 H32A 109.5
C31 C32 H32B 109.5
C31 C32 H32C 109.5
H32A C32 H32B 109.5
H32A C32 H32C 109.5
H32B C32 H32C 109.5
C31 C33 H33A 109.5
C31 C33 H33B 109.5
C31 C33 H33C 109.5
H33A C33 H33B 109.5
H33A C33 H33C 109.5
H33B C33 H33C 109.5
Si1 C34 H34 106.2
C35 C34 Si1 113.7(3)
C35 C34 H34 106.2
C35 C34 C36 111.6(4)
C36 C34 Si1 112.4(3)
C36 C34 H34 106.2
C34 C35 H35A 109.5
C34 C35 H35B 109.5
C34 C35 H35C 109.5
H35A C35 H35B 109.5
H35A C35 H35C 109.5
H35B C35 H35C 109.5
C34 C36 H36A 109.5
C34 C36 H36B 109.5
C34 C36 H36C 109.5
H36A C36 H36B 109.5
H36A C36 H36C 109.5
H36B C36 H36C 109.5
Si1 C37 H37 107.2
C38 C37 Si1 111.5(4)
C38 C37 H37 107.2
C38 C37 C39 110.4(4)
C39 C37 Si1 113.2(3)
C39 C37 H37 107.2
C37 C38 H38A 109.5
C37 C38 H38B 109.5
C37 C38 H38C 109.5
H38A C38 H38B 109.5
H38A C38 H38C 109.5
H38B C38 H38C 109.5
C37 C39 H39A 109.5
C37 C39 H39B 109.5
C37 C39 H39C 109.5
H39A C39 H39B 109.5
H39A C39 H39C 109.5
H39B C39 H39C 109.5
C41 C40 C13 178.6(4)
C40 C41 Si2 175.2(4)
Si2 C42 H42 106.2
C43 C42 Si2 114.1(3)
C43 C42 H42 106.2
C43 C42 C44 110.5(4)
C44 C42 Si2 112.9(3)
C44 C42 H42 106.2
C42 C43 H43A 109.5
C42 C43 H43B 109.5
C42 C43 H43C 109.5
H43A C43 H43B 109.5
H43A C43 H43C 109.5
H43B C43 H43C 109.5
C42 C44 H44A 109.5
C42 C44 H44B 109.5
C42 C44 H44C 109.5
H44A C44 H44B 109.5
H44A C44 H44C 109.5
H44B C44 H44C 109.5
Si2 C45 H45 107.9
C46 C45 Si2 112.1(3)
C46 C45 H45 107.9
C47 C45 Si2 111.3(3)
C47 C45 H45 107.9
C47 C45 C46 109.5(4)
C45 C46 H46A 109.5
C45 C46 H46B 109.5
C45 C46 H46C 109.5
H46A C46 H46B 109.5
H46A C46 H46C 109.5
H46B C46 H46C 109.5
C45 C47 H47A 109.5
C45 C47 H47B 109.5
C45 C47 H47C 109.5
H47A C47 H47B 109.5
H47A C47 H47C 109.5
H47B C47 H47C 109.5
Si2 C48 H48 106.8
C49 C48 Si2 113.0(3)
C49 C48 H48 106.8
C49 C48 C50 111.3(4)
C50 C48 Si2 111.6(3)
C50 C48 H48 106.8
C48 C49 H49A 109.5
C48 C49 H49B 109.5
C48 C49 H49C 109.5
H49A C49 H49B 109.5
H49A C49 H49C 109.5
H49B C49 H49C 109.5
C48 C50 H50A 109.5
C48 C50 H50B 109.5
C48 C50 H50C 109.5
H50A C50 H50B 109.5
H50A C50 H50C 109.5
H50B C50 H50C 109.5

loop_
_geom_bond_atom_site_label_1
_geom_bond_atom_site_label_2
_geom_bond_distance
Si1 C30 1.835(4)
Si1 C31 1.897(4)
Si1 C34 1.898(5)
Si1 C37 1.884(5)
Si2 C41 1.837(4)
Si2 C42 1.890(5)
Si2 C45 1.892(5)
Si2 C48 1.893(4)
N1 C1 1.367(5)
N1 C28 1.317(5)
N2 C14 1.367(5)
N2 C15 1.324(5)
C1 C2 1.407(5)
C1 C14 1.428(5)
C2 C3 1.429(6)
C2 C29 1.426(5)
C3 C4 1.410(5)
C3 C12 1.446(5)
C4 H4 0.9300
C4 C5 1.398(6)
C5 C6 1.422(6)
C5 C10 1.427(6)
C6 H6 0.9300
C6 C7 1.377(6)
C7 H7 0.9300
C7 C8 1.398(6)
C8 H8 0.9300
C8 C9 1.377(6)
C9 H9 0.9300
C9 C10 1.447(6)
C10 C11 1.378(6)
C11 H11 0.9300
C11 C12 1.407(5)
C12 C13 1.419(5)
C13 C14 1.408(6)
C13 C40 1.421(5)
C15 C16 1.459(5)
C15 C28 1.444(6)
C16 C17 1.391(6)
C16 C21 1.412(6)
C17 H17 0.9300
C17 C18 1.380(6)
C18 H18 0.9300
C18 C19 1.400(8)
C19 H19 0.9300
C19 C20 1.375(7)
C20 H20 0.9300
C20 C21 1.405(6)
C21 C22 1.471(6)
C22 C23 1.419(6)
C22 C27 1.408(6)
C23 H23 0.9300
C23 C24 1.379(7)
C24 H24 0.9300
C24 C25 1.381(7)
C25 H25 0.9300
C25 C26 1.373(6)
C26 H26 0.9300
C26 C27 1.393(6)
C27 C28 1.463(6)
C29 C30 1.211(6)
C31 H31 0.9800
C31 C32 1.531(7)
C31 C33 1.523(6)
C32 H32A 0.9600
C32 H32B 0.9600
C32 H32C 0.9600
C33 H33A 0.9600
C33 H33B 0.9600
C33 H33C 0.9600
C34 H34 0.9800
C34 C35 1.520(6)
C34 C36 1.530(6)
C35 H35A 0.9600
C35 H35B 0.9600
C35 H35C 0.9600
C36 H36A 0.9600
C36 H36B 0.9600
C36 H36C 0.9600
C37 H37 0.9800
C37 C38 1.520(7)
C37 C39 1.527(7)
C38 H38A 0.9600
C38 H38B 0.9600
C38 H38C 0.9600
C39 H39A 0.9600
C39 H39B 0.9600
C39 H39C 0.9600
C40 C41 1.208(6)
C42 H42 0.9800
C42 C43 1.519(6)
C42 C44 1.532(6)
C43 H43A 0.9600
C43 H43B 0.9600
C43 H43C 0.9600
C44 H44A 0.9600
C44 H44B 0.9600
C44 H44C 0.9600
C45 H45 0.9800
C45 C46 1.544(7)
C45 C47 1.526(7)
C46 H46A 0.9600
C46 H46B 0.9600
C46 H46C 0.9600
C47 H47A 0.9600
C47 H47B 0.9600
C47 H47C 0.9600
C48 H48 0.9800
C48 C49 1.522(7)
C48 C50 1.549(6)
C49 H49A 0.9600
C49 H49B 0.9600
C49 H49C 0.9600
C50 H50A 0.9600
C50 H50B 0.9600
C50 H50C 0.9600

loop_
_geom_torsion_atom_site_label_1
_geom_torsion_atom_site_label_2
_geom_torsion_atom_site_label_3
_geom_torsion_atom_site_label_4
_geom_torsion
N1 C1 C2 C3 179.9(4)
N1 C1 C2 C29 -4.0(6)
N1 C1 C14 N2 -1.4(6)
N1 C1 C14 C13 178.2(4)
N2 C15 C16 C17 -1.3(6)
N2 C15 C16 C21 178.6(4)
N2 C15 C28 N1 1.2(6)
N2 C15 C28 C27 -179.6(4)
C1 N1 C28 C15 -0.1(6)
C1 N1 C28 C27 -179.3(4)
C1 C2 C3 C4 -177.5(4)
C1 C2 C3 C12 1.5(6)
C2 C1 C14 N2 -179.4(3)
C2 C1 C14 C13 0.3(6)
C2 C3 C4 C5 178.2(4)
C2 C3 C12 C11 -179.0(4)
C2 C3 C12 C13 1.0(6)
C3 C4 C5 C6 -179.2(4)
C3 C4 C5 C10 0.8(6)
C3 C12 C13 C14 -2.9(6)
C3 C12 C13 C40 176.8(4)
C4 C3 C12 C11 0.0(6)
C4 C3 C12 C13 -180.0(4)
C4 C5 C6 C7 178.7(4)
C4 C5 C10 C9 -178.8(4)
C4 C5 C10 C11 -0.1(6)
C5 C6 C7 C8 1.1(7)
C5 C10 C11 C12 -0.7(6)
C6 C5 C10 C9 1.2(6)
C6 C5 C10 C11 180.0(4)
C6 C7 C8 C9 -0.7(7)
C7 C8 C9 C10 0.6(7)
C8 C9 C10 C5 -0.9(6)
C8 C9 C10 C11 -179.6(4)
C9 C10 C11 C12 178.1(4)
C10 C5 C6 C7 -1.3(6)
C10 C11 C12 C3 0.7(6)
C10 C11 C12 C13 -179.3(4)
C11 C12 C13 C14 177.1(4)
C11 C12 C13 C40 -3.2(6)
C12 C3 C4 C5 -0.8(6)
C12 C13 C14 N2 -178.1(3)
C12 C13 C14 C1 2.3(6)
C14 N2 C15 C16 178.9(3)
C14 N2 C15 C28 -2.3(6)
C14 C1 C2 C3 -2.1(6)
C14 C1 C2 C29 174.1(4)
C15 N2 C14 C1 2.4(6)
C15 N2 C14 C13 -177.2(4)
C15 C16 C17 C18 -179.9(4)
C15 C16 C21 C20 -178.7(4)
C15 C16 C21 C22 0.9(6)
C16 C15 C28 N1 180.0(4)
C16 C15 C28 C27 -0.9(6)
C16 C17 C18 C19 -1.5(7)
C16 C21 C22 C23 179.8(4)
C16 C21 C22 C27 -0.6(6)
C17 C16 C21 C20 1.3(6)
C17 C16 C21 C22 -179.2(4)
C17 C18 C19 C20 1.6(7)
C18 C19 C20 C21 -0.2(8)
C19 C20 C21 C16 -1.2(7)
C19 C20 C21 C22 179.2(4)
C20 C21 C22 C23 -0.6(7)
C20 C21 C22 C27 179.0(4)
C21 C16 C17 C18 0.1(7)
C21 C22 C23 C24 -179.9(4)
C21 C22 C27 C26 179.9(4)
C21 C22 C27 C28 -0.4(6)
C22 C23 C24 C25 -0.2(8)
C22 C27 C28 N1 -179.7(4)
C22 C27 C28 C15 1.2(6)
C23 C22 C27 C26 -0.5(6)
C23 C22 C27 C28 179.2(4)
C23 C24 C25 C26 0.0(8)
C24 C25 C26 C27 -0.1(7)
C25 C26 C27 C22 0.3(7)
C25 C26 C27 C28 -179.3(4)
C26 C27 C28 N1 0.0(6)
C26 C27 C28 C15 -179.1(4)
C27 C22 C23 C24 0.5(7)
C28 N1 C1 C2 178.2(4)
C28 N1 C1 C14 0.2(6)
C28 C15 C16 C17 179.9(4)
C28 C15 C16 C21 -0.1(6)
C29 C2 C3 C4 6.4(6)
C29 C2 C3 C12 -174.6(4)
C30 Si1 C31 C32 45.0(4)
C30 Si1 C31 C33 173.6(4)
C30 Si1 C34 C35 -63.5(4)
C30 Si1 C34 C36 168.6(3)
C30 Si1 C37 C38 -67.4(4)
C30 Si1 C37 C39 57.7(4)
C31 Si1 C30 C29 -9(2)
C31 Si1 C34 C35 52.3(4)
C31 Si1 C34 C36 -75.6(4)
C31 Si1 C37 C38 178.5(3)
C31 Si1 C37 C39 -56.3(4)
C34 Si1 C30 C29 114(2)
C34 Si1 C31 C32 -73.1(4)
C34 Si1 C31 C33 55.6(4)
C34 Si1 C37 C38 50.8(4)
C34 Si1 C37 C39 175.9(3)
C37 Si1 C30 C29 -127(2)
C37 Si1 C31 C32 162.0(3)
C37 Si1 C31 C33 -69.3(4)
C37 Si1 C34 C35 177.8(3)
C37 Si1 C34 C36 49.9(4)
C40 C13 C14 N2 2.2(6)
C40 C13 C14 C1 -177.4(4)
C41 Si2 C42 C43 33.6(4)
C41 Si2 C42 C44 160.8(3)
C41 Si2 C45 C46 -58.4(4)
C41 Si2 C45 C47 64.7(4)
C41 Si2 C48 C49 64.8(4)
C41 Si2 C48 C50 -168.8(3)
C42 Si2 C45 C46 59.9(4)
C42 Si2 C45 C47 -177.0(3)
C42 Si2 C48 C49 -53.5(4)
C42 Si2 C48 C50 72.9(4)
C45 Si2 C42 C43 -84.1(4)
C45 Si2 C42 C44 43.1(4)
C45 Si2 C48 C49 -179.9(3)
C45 Si2 C48 C50 -53.5(4)
C48 Si2 C42 C43 151.7(3)
C48 Si2 C42 C44 -81.1(4)
C48 Si2 C45 C46 -174.2(3)
C48 Si2 C45 C47 -51.1(4)
